data_7040532
loop_
_publ_author_name
'Rosar, V.'
'Dedeic, D.'
'Nobile, T.'
'Fini, F.'
'Balducci, G.'
'Alessio, E.'
'Carfagna, C.'
'Milani, B.'

_publ_section_title
;
 Palladium complexes with simple iminopyridines as catalysts for
 polyketone synthesis.
;
_journal_issue 37
_journal_name_full 'Dalton transactions (Cambridge, England : 2003)'
_journal_page_first 14609
_journal_page_last 14619
_journal_paper_doi 10.1039/c6dt02992b
_journal_volume 45
_journal_year 2016
_chemical_formula_moiety 'C13 H13 Cl N2 Pd, C H2 Cl2'
_chemical_formula_sum 'C14 H15 Cl3 N2 Pd'
_chemical_formula_weight 424.03
_space_group_crystal_system monoclinic
_space_group_IT_number 14
_space_group_name_Hall '-P 2yn'
_space_group_name_H-M_alt 'P 1 21/n 1'
_symmetry_space_group_name_Hall '-P 2yn'
_symmetry_space_group_name_H-M 'P 1 21/n 1'
_atom_sites_solution_hydrogens geom
_audit_creation_method SHELXL-2014/7
_audit_update_record
;
2016-07-28 deposited with the CCDC.
2016-08-31 downloaded from the CCDC.
;
_cell_angle_alpha 90
_cell_angle_beta 96.537(4)
_cell_angle_gamma 90
_cell_formula_units_Z 4
_cell_length_a 11.948(2)
_cell_length_b 7.674(2)
_cell_length_c 17.388(3)
_cell_measurement_reflns_used 22819
_cell_measurement_temperature 100(2)
_cell_measurement_theta_max 29.951
_cell_measurement_theta_min 1.938
_cell_volume 1583.9(6)
_computing_cell_refinement 'XDS (Kabsch, 2010)'
_computing_data_collection 'Elettra XRD1 Data Collection SW'
_computing_data_reduction 'XDS - CCP4'
_computing_molecular_graphics 'Ortep3 for Windows'
_computing_publication_material 'private software'
_computing_structure_refinement 'SHELXL-2014/7 (Sheldrick, 2014)'
_computing_structure_solution 'Sir2014 (Burla, 2015)'
_diffrn_ambient_temperature 100(2)
_diffrn_measured_fraction_theta_full 0.988
_diffrn_measured_fraction_theta_max 0.991
_diffrn_measurement_device_type
;
Huber 4-circles Kappa Goniometer, Pilatus 2M detector
;
_diffrn_measurement_method 'Rotating crystal'
_diffrn_radiation_monochromator graphite
_diffrn_radiation_type synchrotron
_diffrn_radiation_wavelength 0.700
_diffrn_reflns_av_R_equivalents 0.0261
_diffrn_reflns_av_unetI/netI 0.0169
_diffrn_reflns_Laue_measured_fraction_full 0.988
_diffrn_reflns_Laue_measured_fraction_max 0.991
_diffrn_reflns_limit_h_max 16
_diffrn_reflns_limit_h_min -17
_diffrn_reflns_limit_k_max 10
_diffrn_reflns_limit_k_min -10
_diffrn_reflns_limit_l_max 24
_diffrn_reflns_limit_l_min -24
_diffrn_reflns_number 28341
_diffrn_reflns_point_group_measured_fraction_full 0.988
_diffrn_reflns_point_group_measured_fraction_max 0.991
_diffrn_reflns_theta_full 24.835
_diffrn_reflns_theta_max 29.951
_diffrn_reflns_theta_min 1.938
_diffrn_source 'Elettra Synchrotron - XRD1 BL'
_exptl_absorpt_coefficient_mu 1.578
_exptl_absorpt_correction_T_max 1.250
_exptl_absorpt_correction_T_min 0.743
_exptl_absorpt_correction_type refdelf
_exptl_absorpt_process_details
;
        Parkin S,Moezzi B & Hope H, (1995) J. Appl. Cryst. 28, 53-56
        Cubic fit to sin(theta)/lambda - 24 parameters
;
_exptl_crystal_density_diffrn 1.778
_exptl_crystal_description needle
_exptl_crystal_F_000 840
_exptl_crystal_recrystallization_method 'Re-crystallisation from solvent: n-hexane/CH2Cl2'
_exptl_crystal_size_max 0.150
_exptl_crystal_size_mid 0.150
_exptl_crystal_size_min 0.150
_refine_diff_density_max 0.791
_refine_diff_density_min -0.875
_refine_diff_density_rms 0.189
_refine_ls_extinction_coef 0.087(2)
_refine_ls_extinction_expression Fc^*^=kFc[1+0.001xFc^2^\l^3^/sin(2\q)]^-1/4^
_refine_ls_extinction_method 'SHELXL-2014/7 (Sheldrick 2014'
_refine_ls_goodness_of_fit_ref 1.051
_refine_ls_hydrogen_treatment constr
_refine_ls_matrix_type full
_refine_ls_number_parameters 182
_refine_ls_number_reflns 4766
_refine_ls_number_restraints 0
_refine_ls_restrained_S_all 1.051
_refine_ls_R_factor_all 0.0288
_refine_ls_R_factor_gt 0.0288
_refine_ls_shift/su_max 0.003
_refine_ls_shift/su_mean 0.000
_refine_ls_structure_factor_coef Fsqd
_refine_ls_weighting_details 'w=1/[\s^2^(Fo^2^)+(0.0553P)^2^+1.6834P] where P=(Fo^2^+2Fc^2^)/3'
_refine_ls_weighting_scheme calc
_refine_ls_wR_factor_gt 0.0823
_refine_ls_wR_factor_ref 0.0824
_reflns_Friedel_coverage 0.000
_reflns_number_gt 4762
_reflns_number_total 4766
_reflns_threshold_expression 'I > 2\s(I)'
_cod_data_source_file c6dt02992b2.cif
_cod_data_source_block dd10-06
_cod_depositor_comments 'Adding full bibliography for 7040532--7040535.cif.'
_cod_database_code 7040532
_shelx_shelxl_version_number 2014/7
_shelx_space_group_comment
;
The symmetry employed for this shelxl refinement is uniquely defined
by the following loop, which should always be used as a source of
symmetry information in preference to the above space-group names.
They are only intended as comments.
;
_shelx_estimated_absorpt_t_min 0.798
_shelx_estimated_absorpt_t_max 0.798

loop_
_space_group_symop_operation_xyz
'x, y, z'
'-x+1/2, y+1/2, -z+1/2'
'-x, -y, -z'
'x-1/2, -y-1/2, z-1/2'

loop_
_atom_site_label
_atom_site_type_symbol
_atom_site_fract_x
_atom_site_fract_y
_atom_site_fract_z
_atom_site_U_iso_or_equiv
_atom_site_adp_type
_atom_site_occupancy
_atom_site_site_symmetry_order
_atom_site_calc_flag
_atom_site_refinement_flags_posn
_atom_site_refinement_flags_adp
C1 C 0.46424(18) 0.0189(3) 0.37275(11) 0.0243(4) Uani 1 1 d . .
H1A H 0.3980 -0.0248 0.3400 0.036 Uiso 1 1 calc R U
H1B H 0.4996 -0.0769 0.4039 0.036 Uiso 1 1 calc R U
H1C H 0.4412 0.1102 0.4071 0.036 Uiso 1 1 calc R U
C2 C 0.67997(17) 0.1793(3) 0.47219(11) 0.0217(3) Uani 1 1 d . .
H2 H 0.6117 0.1349 0.4875 0.026 Uiso 1 1 calc R U
C3 C 0.76418(19) 0.2334(3) 0.52915(11) 0.0245(4) Uani 1 1 d . .
H3 H 0.7529 0.2257 0.5823 0.029 Uiso 1 1 calc R U
C4 C 0.86404(18) 0.2982(3) 0.50814(11) 0.0237(4) Uani 1 1 d . .
H4 H 0.9221 0.3367 0.5462 0.028 Uiso 1 1 calc R U
C5 C 0.87765(16) 0.3057(3) 0.42965(11) 0.0200(3) Uani 1 1 d . .
H5 H 0.9456 0.3488 0.4133 0.024 Uiso 1 1 calc R U
C6 C 0.79064(15) 0.2493(2) 0.37575(10) 0.0162(3) Uani 1 1 d . .
C7 C 0.79947(15) 0.2588(2) 0.29292(10) 0.0165(3) Uani 1 1 d . .
H7 H 0.8680 0.2939 0.2746 0.020 Uiso 1 1 calc R U
C8 C 0.72411(15) 0.2265(2) 0.16435(10) 0.0158(3) Uani 1 1 d . .
C9 C 0.81739(16) 0.1529(3) 0.13501(11) 0.0190(3) Uani 1 1 d . .
H9 H 0.8749 0.0977 0.1687 0.023 Uiso 1 1 calc R U
C10 C 0.82510(17) 0.1616(3) 0.05562(11) 0.0223(3) Uani 1 1 d . .
H10 H 0.8879 0.1110 0.0351 0.027 Uiso 1 1 calc R U
C11 C 0.74202(18) 0.2433(3) 0.00648(11) 0.0230(4) Uani 1 1 d . .
H11 H 0.7482 0.2493 -0.0475 0.028 Uiso 1 1 calc R U
C12 C 0.64928(17) 0.3168(3) 0.03622(11) 0.0217(3) Uani 1 1 d . .
H12 H 0.5927 0.3741 0.0026 0.026 Uiso 1 1 calc R U
C13 C 0.63927(15) 0.3066(2) 0.11515(10) 0.0181(3) Uani 1 1 d . .
H13 H 0.5751 0.3539 0.1352 0.022 Uiso 1 1 calc R U
C14 C 0.33240(18) 0.4385(3) 0.26665(14) 0.0271(4) Uani 1 1 d . .
H14A H 0.2493 0.4442 0.2642 0.032 Uiso 1 1 calc R U
H14B H 0.3536 0.3172 0.2554 0.032 Uiso 1 1 calc R U
Cl1 Cl 0.45253(4) 0.04983(6) 0.19779(2) 0.01935(10) Uani 1 1 d . .
Cl2 Cl 0.39322(6) 0.49687(9) 0.36063(4) 0.03778(14) Uani 1 1 d . .
Cl3 Cl 0.37879(6) 0.58024(10) 0.19638(4) 0.04081(15) Uani 1 1 d . .
N1 N 0.69163(13) 0.1874(2) 0.39659(9) 0.0166(3) Uani 1 1 d . .
N2 N 0.71341(12) 0.21900(19) 0.24497(8) 0.0148(3) Uani 1 1 d . .
Pd1 Pd 0.57672(2) 0.11915(2) 0.30453(2) 0.01406(7) Uani 1 1 d . .

loop_
_atom_site_aniso_label
_atom_site_aniso_U_11
_atom_site_aniso_U_22
_atom_site_aniso_U_33
_atom_site_aniso_U_23
_atom_site_aniso_U_13
_atom_site_aniso_U_12
C1 0.0284(9) 0.0272(9) 0.0180(8) 0.0090(7) 0.0055(7) -0.0037(7)
C2 0.0258(9) 0.0236(9) 0.0158(7) 0.0015(6) 0.0035(6) 0.0037(7)
C3 0.0319(10) 0.0269(9) 0.0144(7) 0.0004(6) 0.0010(7) 0.0065(8)
C4 0.0294(9) 0.0237(9) 0.0164(8) -0.0035(6) -0.0045(7) 0.0041(7)
C5 0.0223(8) 0.0201(8) 0.0164(7) -0.0014(6) -0.0028(6) -0.0003(6)
C6 0.0184(7) 0.0148(7) 0.0149(7) 0.0002(5) -0.0006(5) 0.0010(6)
C7 0.0181(7) 0.0158(7) 0.0155(7) 0.0009(5) 0.0014(6) -0.0015(6)
C8 0.0180(7) 0.0153(7) 0.0140(7) 0.0009(5) 0.0013(5) -0.0035(6)
C9 0.0194(8) 0.0196(7) 0.0178(8) -0.0014(6) 0.0014(6) -0.0017(6)
C10 0.0239(9) 0.0255(8) 0.0178(8) -0.0021(7) 0.0046(6) -0.0028(7)
C11 0.0280(9) 0.0261(9) 0.0149(7) 0.0016(6) 0.0025(6) -0.0055(7)
C12 0.0237(8) 0.0231(9) 0.0173(8) 0.0041(6) -0.0016(6) -0.0037(7)
C13 0.0196(7) 0.0173(7) 0.0168(7) 0.0016(6) -0.0001(6) -0.0020(6)
C14 0.0223(9) 0.0200(9) 0.0392(11) -0.0026(8) 0.0047(8) 0.0008(7)
Cl1 0.01793(19) 0.0202(2) 0.01941(19) 0.00084(14) 0.00003(13) -0.00137(15)
Cl2 0.0401(3) 0.0417(3) 0.0328(3) -0.0045(2) 0.0099(2) -0.0004(2)
Cl3 0.0437(3) 0.0393(3) 0.0389(3) 0.0105(3) 0.0028(3) 0.0004(3)
N1 0.0192(7) 0.0152(6) 0.0154(6) 0.0017(5) 0.0017(5) 0.0017(5)
N2 0.0165(6) 0.0140(6) 0.0138(6) 0.0008(5) 0.0014(5) -0.0006(5)
Pd1 0.01415(10) 0.01398(10) 0.01408(9) 0.00256(4) 0.00172(5) 0.00107(4)

loop_
_atom_type_symbol
_atom_type_description
_atom_type_scat_dispersion_real
_atom_type_scat_dispersion_imag
_atom_type_scat_source
C C 0.0030 0.0016 'International Tables Vol C Tables 4.2.6.8 and 6.1.1.4'
H H 0.0000 0.0000 'International Tables Vol C Tables 4.2.6.8 and 6.1.1.4'
N N 0.0059 0.0032 'International Tables Vol C Tables 4.2.6.8 and 6.1.1.4'
Cl Cl 0.1456 0.1550 'International Tables Vol C Tables 4.2.6.8 and 6.1.1.4'
Pd Pd -1.0140 0.9845 'International Tables Vol C Tables 4.2.6.8 and 6.1.1.4'

loop_
_geom_angle_atom_site_label_1
_geom_angle_atom_site_label_2
_geom_angle_atom_site_label_3
_geom_angle
Pd1 C1 H1A 109.5
Pd1 C1 H1B 109.5
H1A C1 H1B 109.5
Pd1 C1 H1C 109.5
H1A C1 H1C 109.5
H1B C1 H1C 109.5
N1 C2 C3 122.47(19)
N1 C2 H2 118.8
C3 C2 H2 118.8
C4 C3 C2 119.73(18)
C4 C3 H3 120.1
C2 C3 H3 120.1
C3 C4 C5 118.36(18)
C3 C4 H4 120.8
C5 C4 H4 120.8
C6 C5 C4 119.11(18)
C6 C5 H5 120.4
C4 C5 H5 120.4
N1 C6 C5 122.42(16)
N1 C6 C7 116.30(15)
C5 C6 C7 121.26(17)
N2 C7 C6 119.13(16)
N2 C7 H7 120.4
C6 C7 H7 120.4
C13 C8 C9 120.62(16)
C13 C8 N2 118.83(16)
C9 C8 N2 120.55(16)
C10 C9 C8 119.17(18)
C10 C9 H9 120.4
C8 C9 H9 120.4
C11 C10 C9 120.59(18)
C11 C10 H10 119.7
C9 C10 H10 119.7
C10 C11 C12 119.91(17)
C10 C11 H11 120.0
C12 C11 H11 120.0
C13 C12 C11 120.24(18)
C13 C12 H12 119.9
C11 C12 H12 119.9
C8 C13 C12 119.46(17)
C8 C13 H13 120.3
C12 C13 H13 120.3
Cl2 C14 Cl3 110.72(12)
Cl2 C14 H14A 109.5
Cl3 C14 H14A 109.5
Cl2 C14 H14B 109.5
Cl3 C14 H14B 109.5
H14A C14 H14B 108.1
C2 N1 C6 117.91(16)
C2 N1 Pd1 128.18(13)
C6 N1 Pd1 113.91(12)
C7 N2 C8 118.33(15)
C7 N2 Pd1 111.36(12)
C8 N2 Pd1 129.87(11)
C1 Pd1 N1 93.96(8)
C1 Pd1 N2 172.31(7)
N1 Pd1 N2 79.02(6)
C1 Pd1 Cl1 88.56(6)
N1 Pd1 Cl1 177.43(4)
N2 Pd1 Cl1 98.50(4)

loop_
_geom_bond_atom_site_label_1
_geom_bond_atom_site_label_2
_geom_bond_distance
C1 Pd1 2.0417(19)
C1 H1A 0.9800
C1 H1B 0.9800
C1 H1C 0.9800
C2 N1 1.339(2)
C2 C3 1.392(3)
C2 H2 0.9500
C3 C4 1.380(3)
C3 H3 0.9500
C4 C5 1.394(3)
C4 H4 0.9500
C5 C6 1.387(2)
C5 H5 0.9500
C6 N1 1.362(2)
C6 C7 1.458(2)
C7 N2 1.285(2)
C7 H7 0.9500
C8 C13 1.393(2)
C8 C9 1.397(3)
C8 N2 1.423(2)
C9 C10 1.395(3)
C9 H9 0.9500
C10 C11 1.384(3)
C10 H10 0.9500
C11 C12 1.394(3)
C11 H11 0.9500
C12 C13 1.393(2)
C12 H12 0.9500
C13 H13 0.9500
C14 Cl2 1.769(3)
C14 Cl3 1.771(2)
C14 H14A 0.9900
C14 H14B 0.9900
Cl1 Pd1 2.3027(5)
N1 Pd1 2.0545(16)
N2 Pd1 2.1707(15)

loop_
_geom_torsion_atom_site_label_1
_geom_torsion_atom_site_label_2
_geom_torsion_atom_site_label_3
_geom_torsion_atom_site_label_4
_geom_torsion
N1 C2 C3 C4 0.0(3)
C2 C3 C4 C5 -0.6(3)
C3 C4 C5 C6 0.4(3)
C4 C5 C6 N1 0.3(3)
C4 C5 C6 C7 178.35(17)
N1 C6 C7 N2 4.0(2)
C5 C6 C7 N2 -174.17(17)
C13 C8 C9 C10 0.4(3)
N2 C8 C9 C10 179.65(17)
C8 C9 C10 C11 0.6(3)
C9 C10 C11 C12 -0.4(3)
C10 C11 C12 C13 -0.7(3)
C9 C8 C13 C12 -1.6(3)
N2 C8 C13 C12 179.21(16)
C11 C12 C13 C8 1.7(3)
C3 C2 N1 C6 0.8(3)
C3 C2 N1 Pd1 -178.62(15)
C5 C6 N1 C2 -1.0(3)
C7 C6 N1 C2 -179.06(16)
C5 C6 N1 Pd1 178.54(14)
C7 C6 N1 Pd1 0.43(19)
C6 C7 N2 C8 -179.08(15)
C6 C7 N2 Pd1 -5.9(2)
C13 C8 N2 C7 -134.21(18)
C9 C8 N2 C7 46.6(2)
C13 C8 N2 Pd1 54.1(2)
C9 C8 N2 Pd1 -125.18(16)
